data_7062491
loop_
_publ_author_name
'Wongsuwan, Sutthida'
'Chatwichien, Jaruwan'
'Sirisaksoontorn, Weekit'
'Chainok, Kittipong'
'Songsasen, Apisit'
'Chotima, Ratanon'

_publ_section_title
;
 Novel Pd(ii) pincer complexes bearing salicylaldimine-based benzothiazole
 derivatives: synthesis, structural characterization, DNA/BSA binding, and
 biological evaluation
;
_journal_issue 22
_journal_name_full 'New Journal of Chemistry'
_journal_page_first 10624
_journal_page_last 10637
_journal_paper_doi 10.1039/D3NJ00458A
_journal_volume 47
_journal_year 2023
_chemical_formula_moiety '2(C21 H15 Cl N2 O Pd S)'
_chemical_formula_sum 'C42 H30 Cl2 N4 O2 Pd2 S2'
_chemical_formula_weight 970.52
_space_group_crystal_system orthorhombic
_space_group_IT_number 61
_space_group_name_Hall '-P 2ac 2ab'
_space_group_name_H-M_alt 'P b c a'
_atom_sites_solution_hydrogens geom
_audit_creation_date 2022-10-30
_audit_creation_method
;
Olex2 1.5
(compiled 2022.04.07 svn.rca3783a0 for OlexSys, GUI svn.r6498)
;
_audit_update_record
;
2022-10-30 deposited with the CCDC.	2023-05-18 downloaded from the CCDC.
;
_cell_angle_alpha 90
_cell_angle_beta 90
_cell_angle_gamma 90
_cell_formula_units_Z 4
_cell_length_a 13.0960(10)
_cell_length_b 10.9779(9)
_cell_length_c 25.673(2)
_cell_measurement_reflns_used 9952
_cell_measurement_temperature 296
_cell_measurement_theta_max 26.384
_cell_measurement_theta_min 2.547
_cell_volume 3690.9(5)
_computing_cell_refinement 'SAINT V8.40B (Bruker, 2021)'
_computing_data_reduction 'SAINT V8.40B (Bruker, 2021)'
_computing_molecular_graphics 'Olex2 1.5 (Dolomanov et al., 2009)'
_computing_publication_material 'Olex2 1.5 (Dolomanov et al., 2009)'
_computing_structure_refinement 'SHELXL 2018/3 (Sheldrick, 2015)'
_computing_structure_solution 'SHELXT 2018/2 (Sheldrick, 2018)'
_diffrn_ambient_temperature 296
_diffrn_detector 'Bruker PHOTON 200 area detector'
_diffrn_detector_area_resol_mean 7.39
_diffrn_detector_type 'PHOTON II area detector'
_diffrn_measured_fraction_theta_full 0.997
_diffrn_measured_fraction_theta_max 0.997
_diffrn_measurement_device 'four-circle KAPPA diffractometer'
_diffrn_measurement_device_type 'BRUKER D8 QUEST CMOS PHOTON II'
_diffrn_measurement_method '\w and \f scans'
_diffrn_radiation_collimation '0.5 mm'
_diffrn_radiation_monochromator graphite
_diffrn_radiation_probe x-ray
_diffrn_radiation_type MoK\a
_diffrn_radiation_wavelength 0.71073
_diffrn_radiation_xray_symbol K-L~3~
_diffrn_reflns_av_R_equivalents 0.0733
_diffrn_reflns_av_unetI/netI 0.0257
_diffrn_reflns_Laue_measured_fraction_full 0.997
_diffrn_reflns_Laue_measured_fraction_max 0.997
_diffrn_reflns_limit_h_max 15
_diffrn_reflns_limit_h_min -15
_diffrn_reflns_limit_k_max 13
_diffrn_reflns_limit_k_min -13
_diffrn_reflns_limit_l_max 31
_diffrn_reflns_limit_l_min -30
_diffrn_reflns_number 58848
_diffrn_reflns_point_group_measured_fraction_full 0.997
_diffrn_reflns_point_group_measured_fraction_max 0.997
_diffrn_reflns_theta_full 25.242
_diffrn_reflns_theta_max 25.498
_diffrn_reflns_theta_min 2.548
_diffrn_source 'sealed x-ray tube'
_diffrn_source_current 30.0
_diffrn_source_power 1.5
_diffrn_source_target Mo
_diffrn_source_type Mo
_diffrn_source_voltage 50.0
_diffrn_standards_number 0
_exptl_absorpt_coefficient_mu 1.277
_exptl_absorpt_correction_T_max 0.7454
_exptl_absorpt_correction_T_min 0.6209
_exptl_absorpt_correction_type multi-scan
_exptl_absorpt_process_details
;
SADABS-2016/2 (Bruker,2016/2) was used for absorption correction.
wR2(int) was 0.0928 before and 0.0821 after correction.
The Ratio of minimum to maximum transmission is 0.8330.
The \l/2 correction factor is Not present.
;
_exptl_crystal_colour yellow
_exptl_crystal_colour_primary yellow
_exptl_crystal_density_diffrn 1.747
_exptl_crystal_description block
_exptl_crystal_F_000 1936
_exptl_crystal_size_max 0.2
_exptl_crystal_size_mid 0.2
_exptl_crystal_size_min 0.14
_refine_diff_density_max 1.451
_refine_diff_density_min -1.929
_refine_diff_density_rms 0.148
_refine_ls_extinction_coef 0.0021(4)
_refine_ls_extinction_expression Fc^*^=kFc[1+0.001xFc^2^\l^3^/sin(2\q)]^-1/4^
_refine_ls_extinction_method 'SHELXL-2018/3 (Sheldrick 2018)'
_refine_ls_goodness_of_fit_ref 1.108
_refine_ls_hydrogen_treatment constr
_refine_ls_matrix_type full
_refine_ls_number_parameters 246
_refine_ls_number_reflns 3428
_refine_ls_number_restraints 0
_refine_ls_restrained_S_all 1.108
_refine_ls_R_factor_all 0.0698
_refine_ls_R_factor_gt 0.0654
_refine_ls_shift/su_max 0.000
_refine_ls_shift/su_mean 0.000
_refine_ls_structure_factor_coef Fsqd
_refine_ls_weighting_details 'w=1/[\s^2^(Fo^2^)+(0.0561P)^2^+44.6402P] where P=(Fo^2^+2Fc^2^)/3'
_refine_ls_weighting_scheme calc
_refine_ls_wR_factor_gt 0.1695
_refine_ls_wR_factor_ref 0.1721
_reflns_Friedel_coverage 0.000
_reflns_number_gt 3120
_reflns_number_total 3428
_reflns_threshold_expression 'I > 2\s(I)'
_cod_data_source_file d3nj00458a2.cif
_cod_data_source_block 2
_cod_depositor_comments 'Adding full bibliography for 7062488--7062493.cif.'
_cod_original_cell_volume 3691.0(5)
_cod_database_code 7062491
_shelx_shelxl_version_number 2018/3
_shelx_space_group_comment
;
The symmetry employed for this shelxl refinement is uniquely defined
by the following loop, which should always be used as a source of
symmetry information in preference to the above space-group names.
They are only intended as comments.
;
_shelx_estimated_absorpt_t_max 0.841
_shelx_estimated_absorpt_t_min 0.784
_olex2_refinement_description
;
1. Fixed Uiso
 At 1.2 times of:
  All C(H) groups
 At 1.5 times of:
  All C(H,H,H) groups
2.a Aromatic/amide H refined with riding coordinates:
 C2(H2), C3(H3), C4(H4), C5(H5), C9(H9), C10(H10), C11(H11), C12(H12),
 C14(H14), C16(H16), C18(H18), C19(H19)
2.b Idealised Me refined as rotating group:
 C21(H21A,H21B,H21C)
;
_olex2_submission_special_instructions 'No special instructions were received'

loop_
_space_group_symop_operation_xyz
'x, y, z'
'-x+1/2, -y, z+1/2'
'-x, y+1/2, -z+1/2'
'x+1/2, -y+1/2, -z'
'-x, -y, -z'
'x-1/2, y, -z-1/2'
'x, -y-1/2, z-1/2'
'-x-1/2, y-1/2, z'

loop_
_atom_site_label
_atom_site_type_symbol
_atom_site_fract_x
_atom_site_fract_y
_atom_site_fract_z
_atom_site_U_iso_or_equiv
_atom_site_adp_type
_atom_site_occupancy
_atom_site_site_symmetry_order
_atom_site_calc_flag
_atom_site_refinement_flags_posn
_atom_site_refinement_flags_adp
_atom_site_refinement_flags_occupancy
_atom_site_disorder_assembly
_atom_site_disorder_group
Pd1 Pd 0.62013(4) 0.29187(5) 0.60702(2) 0.0321(3) Uani 1 1 d . . . . .
Cl1 Cl 0.49007(15) 0.14689(19) 0.60508(10) 0.0527(6) Uani 1 1 d . . . . .
S1 S 0.4590(2) 0.6468(2) 0.56840(11) 0.0597(7) Uani 1 1 d . . . . .
O1 O 0.7127(4) 0.1638(4) 0.6330(2) 0.0365(12) Uani 1 1 d . . . . .
N1 N 0.5263(5) 0.4371(6) 0.5965(3) 0.0380(15) Uani 1 1 d . . . . .
N2 N 0.7382(5) 0.4017(6) 0.5927(2) 0.0341(14) Uani 1 1 d . . . . .
C1 C 0.4354(6) 0.4558(7) 0.6243(3) 0.0402(19) Uani 1 1 d . . . . .
C2 C 0.3938(6) 0.3804(10) 0.6625(4) 0.053(2) Uani 1 1 d . . . . .
H2 H 0.426870 0.308878 0.672057 0.064 Uiso 1 1 calc R U . . .
C3 C 0.3029(7) 0.4131(11) 0.6861(5) 0.067(3) Uani 1 1 d . . . . .
H3 H 0.275447 0.363910 0.712036 0.080 Uiso 1 1 calc R U . . .
C4 C 0.2522(9) 0.5189(13) 0.6712(5) 0.080(4) Uani 1 1 d . . . . .
H4 H 0.190140 0.538670 0.686669 0.097 Uiso 1 1 calc R U . . .
C5 C 0.2923(9) 0.5928(11) 0.6348(5) 0.074(3) Uani 1 1 d . . . . .
H5 H 0.257325 0.662652 0.624683 0.089 Uiso 1 1 calc R U . . .
C6 C 0.3863(7) 0.5646(9) 0.6121(4) 0.053(2) Uani 1 1 d . . . . .
C7 C 0.5495(6) 0.5307(7) 0.5680(3) 0.0405(19) Uani 1 1 d . . . . .
C8 C 0.6444(7) 0.5456(7) 0.5376(3) 0.044(2) Uani 1 1 d . . . . .
C9 C 0.6453(8) 0.6321(9) 0.4974(4) 0.058(3) Uani 1 1 d . . . . .
H9 H 0.587880 0.679481 0.490822 0.069 Uiso 1 1 calc R U . . .
C10 C 0.7324(11) 0.6464(11) 0.4677(4) 0.077(4) Uani 1 1 d . . . . .
H10 H 0.733151 0.703716 0.441047 0.093 Uiso 1 1 calc R U . . .
C11 C 0.8178(10) 0.5771(12) 0.4769(4) 0.077(4) Uani 1 1 d . . . . .
H11 H 0.875289 0.585715 0.455945 0.093 Uiso 1 1 calc R U . . .
C12 C 0.8179(7) 0.4947(8) 0.5174(4) 0.051(2) Uani 1 1 d . . . . .
H12 H 0.875886 0.447920 0.523590 0.061 Uiso 1 1 calc R U . . .
C13 C 0.7324(6) 0.4804(7) 0.5494(3) 0.0412(19) Uani 1 1 d . . . . .
C14 C 0.8240(6) 0.3928(7) 0.6182(3) 0.0348(17) Uani 1 1 d . . . . .
H14 H 0.873117 0.451966 0.611439 0.042 Uiso 1 1 calc R U . . .
C15 C 0.8501(5) 0.3020(7) 0.6551(3) 0.0323(16) Uani 1 1 d . . . . .
C16 C 0.9422(6) 0.3187(8) 0.6841(3) 0.0397(18) Uani 1 1 d . . . . .
H16 H 0.977434 0.391756 0.680588 0.048 Uiso 1 1 calc R U . . .
C17 C 0.9806(6) 0.2314(8) 0.7167(3) 0.0426(19) Uani 1 1 d . . . . .
C18 C 0.9256(6) 0.1211(8) 0.7199(3) 0.044(2) Uani 1 1 d . . . . .
H18 H 0.950662 0.059900 0.741470 0.053 Uiso 1 1 calc R U . . .
C19 C 0.8368(6) 0.0996(7) 0.6928(3) 0.0412(19) Uani 1 1 d . . . . .
H19 H 0.803460 0.025305 0.696552 0.049 Uiso 1 1 calc R U . . .
C20 C 0.7958(6) 0.1885(6) 0.6595(3) 0.0312(15) Uani 1 1 d . . . . .
C21 C 1.0789(7) 0.2472(10) 0.7469(4) 0.060(3) Uani 1 1 d . . . . .
H21A H 1.134159 0.210763 0.727879 0.090 Uiso 1 1 calc R U . . .
H21B H 1.072569 0.208349 0.780229 0.090 Uiso 1 1 calc R U . . .
H21C H 1.092301 0.332398 0.751703 0.090 Uiso 1 1 calc R U . . .

loop_
_atom_site_aniso_label
_atom_site_aniso_U_11
_atom_site_aniso_U_22
_atom_site_aniso_U_33
_atom_site_aniso_U_23
_atom_site_aniso_U_13
_atom_site_aniso_U_12
Pd1 0.0250(3) 0.0263(3) 0.0450(4) 0.0014(2) -0.0022(2) -0.0007(2)
Cl1 0.0283(10) 0.0371(11) 0.0925(17) 0.0017(11) -0.0015(10) -0.0058(8)
S1 0.0749(17) 0.0341(11) 0.0701(16) 0.0011(11) -0.0183(13) 0.0201(11)
O1 0.032(3) 0.020(2) 0.058(3) 0.001(2) -0.008(2) 0.001(2)
N1 0.031(3) 0.035(3) 0.048(4) 0.000(3) -0.011(3) -0.003(3)
N2 0.034(3) 0.031(3) 0.038(3) 0.001(3) 0.002(3) -0.004(3)
C1 0.033(4) 0.036(4) 0.052(5) -0.007(4) -0.012(3) 0.010(3)
C2 0.034(4) 0.064(6) 0.061(6) 0.003(5) -0.002(4) 0.005(4)
C3 0.043(5) 0.081(8) 0.077(7) -0.002(6) 0.008(5) 0.011(5)
C4 0.057(6) 0.117(11) 0.068(7) -0.015(7) -0.001(6) 0.043(7)
C5 0.071(7) 0.078(8) 0.073(7) -0.010(6) -0.010(6) 0.049(6)
C6 0.056(6) 0.052(5) 0.051(5) -0.006(4) -0.016(4) 0.024(5)
C7 0.046(5) 0.024(4) 0.051(5) -0.002(3) -0.014(4) 0.001(3)
C8 0.055(5) 0.028(4) 0.048(5) 0.003(3) -0.016(4) -0.013(4)
C9 0.070(6) 0.043(5) 0.060(6) 0.017(4) -0.023(5) -0.018(5)
C10 0.102(10) 0.069(7) 0.061(6) 0.028(6) -0.022(7) -0.035(7)
C11 0.080(8) 0.098(9) 0.053(6) 0.022(6) -0.002(6) -0.045(8)
C12 0.053(5) 0.043(5) 0.056(5) 0.007(4) 0.003(4) -0.014(4)
C13 0.042(5) 0.035(4) 0.047(5) 0.005(3) -0.002(4) -0.010(4)
C14 0.026(4) 0.032(4) 0.046(4) -0.004(3) 0.000(3) 0.000(3)
C15 0.023(3) 0.031(4) 0.043(4) -0.003(3) 0.002(3) 0.002(3)
C16 0.028(4) 0.040(5) 0.051(5) -0.004(4) -0.001(3) -0.001(3)
C17 0.030(4) 0.054(5) 0.044(4) -0.006(4) -0.001(3) 0.005(4)
C18 0.038(4) 0.047(5) 0.048(5) 0.005(4) -0.003(4) 0.014(4)
C19 0.042(4) 0.030(4) 0.052(5) 0.005(3) -0.004(4) 0.000(3)
C20 0.032(4) 0.022(3) 0.039(4) -0.003(3) 0.003(3) 0.002(3)
C21 0.036(5) 0.077(7) 0.066(6) -0.009(5) -0.014(4) 0.004(5)

loop_
_atom_type_symbol
_atom_type_description
_atom_type_scat_dispersion_real
_atom_type_scat_dispersion_imag
_atom_type_scat_source
C C 0.0033 0.0016 'International Tables Vol C Tables 4.2.6.8 and 6.1.1.4'
H H 0.0000 0.0000 'International Tables Vol C Tables 4.2.6.8 and 6.1.1.4'
Cl Cl 0.1484 0.1585 'International Tables Vol C Tables 4.2.6.8 and 6.1.1.4'
N N 0.0061 0.0033 'International Tables Vol C Tables 4.2.6.8 and 6.1.1.4'
O O 0.0106 0.0060 'International Tables Vol C Tables 4.2.6.8 and 6.1.1.4'
Pd Pd -0.9988 1.0072 'International Tables Vol C Tables 4.2.6.8 and 6.1.1.4'
S S 0.1246 0.1234 'International Tables Vol C Tables 4.2.6.8 and 6.1.1.4'

loop_
_geom_angle_atom_site_label_1
_geom_angle_atom_site_label_2
_geom_angle_atom_site_label_3
_geom_angle
_geom_angle_site_symmetry_1
_geom_angle_site_symmetry_3
_geom_angle_publ_flag
O1 Pd1 Cl1 88.25(16) . . ?
O1 Pd1 N1 167.5(2) . . ?
O1 Pd1 N2 91.0(2) . . ?
N1 Pd1 Cl1 95.24(19) . . ?
N2 Pd1 Cl1 167.13(19) . . ?
N2 Pd1 N1 88.3(3) . . ?
C6 S1 C7 89.8(4) . . ?
C20 O1 Pd1 122.5(4) . . ?
C1 N1 Pd1 124.1(5) . . ?
C7 N1 Pd1 123.7(6) . . ?
C7 N1 C1 111.7(7) . . ?
C13 N2 Pd1 118.3(5) . . ?
C14 N2 Pd1 122.0(5) . . ?
C14 N2 C13 119.2(7) . . ?
C2 C1 N1 127.1(7) . . ?
C6 C1 N1 113.8(8) . . ?
C6 C1 C2 119.1(8) . . ?
C1 C2 H2 120.3 . . ?
C3 C2 C1 119.4(10) . . ?
C3 C2 H2 120.3 . . ?
C2 C3 H3 119.7 . . ?
C2 C3 C4 120.5(11) . . ?
C4 C3 H3 119.7 . . ?
C3 C4 H4 119.7 . . ?
C5 C4 C3 120.5(10) . . ?
C5 C4 H4 119.7 . . ?
C4 C5 H5 120.0 . . ?
C4 C5 C6 120.0(10) . . ?
C6 C5 H5 120.0 . . ?
C1 C6 S1 109.9(7) . . ?
C1 C6 C5 120.2(10) . . ?
C5 C6 S1 129.9(8) . . ?
N1 C7 S1 114.6(7) . . ?
N1 C7 C8 125.7(7) . . ?
C8 C7 S1 119.7(6) . . ?
C9 C8 C7 118.2(9) . . ?
C13 C8 C7 121.6(7) . . ?
C13 C8 C9 120.2(9) . . ?
C8 C9 H9 120.3 . . ?
C10 C9 C8 119.4(10) . . ?
C10 C9 H9 120.3 . . ?
C9 C10 H10 119.5 . . ?
C11 C10 C9 121.0(10) . . ?
C11 C10 H10 119.5 . . ?
C10 C11 H11 120.2 . . ?
C10 C11 C12 119.6(11) . . ?
C12 C11 H11 120.2 . . ?
C11 C12 H12 119.5 . . ?
C11 C12 C13 121.1(10) . . ?
C13 C12 H12 119.5 . . ?
C8 C13 N2 122.2(7) . . ?
C8 C13 C12 118.5(8) . . ?
C12 C13 N2 119.3(8) . . ?
N2 C14 H14 116.7 . . ?
N2 C14 C15 126.5(7) . . ?
C15 C14 H14 116.7 . . ?
C14 C15 C16 117.4(7) . . ?
C14 C15 C20 122.8(7) . . ?
C16 C15 C20 119.2(7) . . ?
C15 C16 H16 118.7 . . ?
C17 C16 C15 122.6(8) . . ?
C17 C16 H16 118.7 . . ?
C16 C17 C18 116.7(7) . . ?
C16 C17 C21 123.1(9) . . ?
C18 C17 C21 120.1(8) . . ?
C17 C18 H18 118.4 . . ?
C19 C18 C17 123.2(8) . . ?
C19 C18 H18 118.4 . . ?
C18 C19 H19 119.6 . . ?
C18 C19 C20 120.8(8) . . ?
C20 C19 H19 119.6 . . ?
O1 C20 C15 123.3(7) . . ?
O1 C20 C19 119.3(7) . . ?
C19 C20 C15 117.4(7) . . ?
C17 C21 H21A 109.5 . . ?
C17 C21 H21B 109.5 . . ?
C17 C21 H21C 109.5 . . ?
H21A C21 H21B 109.5 . . ?
H21A C21 H21C 109.5 . . ?
H21B C21 H21C 109.5 . . ?

loop_
_geom_bond_atom_site_label_1
_geom_bond_atom_site_label_2
_geom_bond_distance
_geom_bond_site_symmetry_2
_geom_bond_publ_flag
Pd1 Cl1 2.332(2) . ?
Pd1 O1 1.973(5) . ?
Pd1 N1 2.031(7) . ?
Pd1 N2 1.995(6) . ?
S1 C6 1.725(11) . ?
S1 C7 1.742(8) . ?
O1 C20 1.312(9) . ?
N1 C1 1.403(11) . ?
N1 C7 1.297(10) . ?
N2 C13 1.410(10) . ?
N2 C14 1.305(10) . ?
C1 C2 1.395(13) . ?
C1 C6 1.392(12) . ?
C2 H2 0.9300 . ?
C2 C3 1.382(13) . ?
C3 H3 0.9300 . ?
C3 C4 1.391(16) . ?
C4 H4 0.9300 . ?
C4 C5 1.345(18) . ?
C5 H5 0.9300 . ?
C5 C6 1.397(14) . ?
C7 C8 1.476(13) . ?
C8 C9 1.403(12) . ?
C8 C13 1.390(12) . ?
C9 H9 0.9300 . ?
C9 C10 1.380(17) . ?
C10 H10 0.9300 . ?
C10 C11 1.374(18) . ?
C11 H11 0.9300 . ?
C11 C12 1.378(14) . ?
C12 H12 0.9300 . ?
C12 C13 1.399(12) . ?
C14 H14 0.9300 . ?
C14 C15 1.418(11) . ?
C15 C16 1.428(10) . ?
C15 C20 1.438(10) . ?
C16 H16 0.9300 . ?
C16 C17 1.368(12) . ?
C17 C18 1.411(12) . ?
C17 C21 1.513(11) . ?
C18 H18 0.9300 . ?
C18 C19 1.377(12) . ?
C19 H19 0.9300 . ?
C19 C20 1.403(10) . ?
C21 H21A 0.9600 . ?
C21 H21B 0.9600 . ?
C21 H21C 0.9600 . ?

loop_
_geom_torsion_atom_site_label_1
_geom_torsion_atom_site_label_2
_geom_torsion_atom_site_label_3
_geom_torsion_atom_site_label_4
_geom_torsion
_geom_torsion_site_symmetry_1
_geom_torsion_site_symmetry_2
_geom_torsion_site_symmetry_3
_geom_torsion_site_symmetry_4
_geom_torsion_publ_flag
Pd1 O1 C20 C15 -25.7(10) . . . . ?
Pd1 O1 C20 C19 156.3(6) . . . . ?
Pd1 N1 C1 C2 -0.5(12) . . . . ?
Pd1 N1 C1 C6 177.2(6) . . . . ?
Pd1 N1 C7 S1 -176.5(4) . . . . ?
Pd1 N1 C7 C8 2.1(11) . . . . ?
Pd1 N2 C13 C8 43.2(10) . . . . ?
Pd1 N2 C13 C12 -137.4(7) . . . . ?
Pd1 N2 C14 C15 5.6(11) . . . . ?
S1 C7 C8 C9 -20.2(10) . . . . ?
S1 C7 C8 C13 157.0(7) . . . . ?
N1 C1 C2 C3 179.9(9) . . . . ?
N1 C1 C6 S1 -3.4(9) . . . . ?
N1 C1 C6 C5 176.8(8) . . . . ?
N1 C7 C8 C9 161.2(8) . . . . ?
N1 C7 C8 C13 -21.6(13) . . . . ?
N2 C14 C15 C16 -171.2(7) . . . . ?
N2 C14 C15 C20 17.2(12) . . . . ?
C1 N1 C7 S1 -4.3(9) . . . . ?
C1 N1 C7 C8 174.3(7) . . . . ?
C1 C2 C3 C4 1.2(16) . . . . ?
C2 C1 C6 S1 174.5(7) . . . . ?
C2 C1 C6 C5 -5.3(14) . . . . ?
C2 C3 C4 C5 -1.9(19) . . . . ?
C3 C4 C5 C6 -1.1(19) . . . . ?
C4 C5 C6 S1 -175.0(10) . . . . ?
C4 C5 C6 C1 4.7(17) . . . . ?
C6 S1 C7 N1 2.0(7) . . . . ?
C6 S1 C7 C8 -176.7(7) . . . . ?
C6 C1 C2 C3 2.4(14) . . . . ?
C7 S1 C6 C1 0.9(7) . . . . ?
C7 S1 C6 C5 -179.4(10) . . . . ?
C7 N1 C1 C2 -172.7(9) . . . . ?
C7 N1 C1 C6 5.0(10) . . . . ?
C7 C8 C9 C10 -178.8(9) . . . . ?
C7 C8 C13 N2 -3.7(12) . . . . ?
C7 C8 C13 C12 176.9(7) . . . . ?
C8 C9 C10 C11 0.0(17) . . . . ?
C9 C8 C13 N2 173.4(8) . . . . ?
C9 C8 C13 C12 -5.9(12) . . . . ?
C9 C10 C11 C12 -2.0(18) . . . . ?
C10 C11 C12 C13 0.0(16) . . . . ?
C11 C12 C13 N2 -175.4(9) . . . . ?
C11 C12 C13 C8 4.0(13) . . . . ?
C13 N2 C14 C15 -166.1(7) . . . . ?
C13 C8 C9 C10 4.0(14) . . . . ?
C14 N2 C13 C8 -144.7(8) . . . . ?
C14 N2 C13 C12 34.7(11) . . . . ?
C14 C15 C16 C17 -172.9(8) . . . . ?
C14 C15 C20 O1 -6.1(11) . . . . ?
C14 C15 C20 C19 171.9(7) . . . . ?
C15 C16 C17 C18 1.2(12) . . . . ?
C15 C16 C17 C21 179.0(8) . . . . ?
C16 C15 C20 O1 -177.6(7) . . . . ?
C16 C15 C20 C19 0.5(11) . . . . ?
C16 C17 C18 C19 -0.8(13) . . . . ?
C17 C18 C19 C20 0.3(13) . . . . ?
C18 C19 C20 O1 178.0(7) . . . . ?
C18 C19 C20 C15 -0.1(12) . . . . ?
C20 C15 C16 C17 -1.0(12) . . . . ?
C21 C17 C18 C19 -178.8(8) . . . . ?
